data_7055698
loop_
_publ_author_name
'Adamski, Ariel'
'Fik, Marta A.'
'Kubicki, Maciej'
'Hnatejko, Zbigniew'
'Gurda, Dorota'
'Fedoruk-Wyszomirska, Agnieszka'
'Wyszko, Eliza'
'Kruszka, Dariusz'
'Dutkiewicz, Zbigniew'
'Patroniak, Violetta'

_publ_section_title
;
 Full characterization and cytotoxic activity of new silver(i) and
 copper(i) helicates with quaterpyridine
;
_journal_issue 9
_journal_name_full 'New J. Chem.'
_journal_page_first 7943
_journal_paper_doi 10.1039/C5NJ03601A
_journal_volume 40
_journal_year 2016
_chemical_formula_moiety 'C44 H36 Cu2 N8, 2(C F3 O3 S)'
_chemical_formula_sum 'C46 H36 Cu2 F6 N8 O6 S2'
_chemical_formula_weight 1102.03
_chemical_name_systematic
;
 ?
;
_space_group_crystal_system monoclinic
_space_group_IT_number 15
_space_group_name_Hall '-C 2yc'
_space_group_name_H-M_alt 'C 1 2/c 1'
_symmetry_space_group_name_Hall '-C 2yc'
_symmetry_space_group_name_H-M 'C 1 2/c 1'
_atom_sites_solution_hydrogens mixed
_audit_creation_method SHELXL-2013
_audit_update_record
;
2016-03-13 deposited with the CCDC.
2016-07-26 downloaded from the CCDC.
;
_cell_angle_alpha 90
_cell_angle_beta 117.247(11)
_cell_angle_gamma 90
_cell_formula_units_Z 8
_cell_length_a 23.7716(18)
_cell_length_b 13.2745(8)
_cell_length_c 31.455(3)
_cell_measurement_reflns_used 5305
_cell_measurement_temperature 100(1)
_cell_measurement_theta_max 27.1390
_cell_measurement_theta_min 3.0250
_cell_volume 8824.5(15)
_computing_cell_refinement 'CrysAlis Pro (Agilent Technologies (2011))'
_computing_data_collection 'CrysAlis Pro (Agilent Technologies (2011))'
_computing_data_reduction 'CrysAlis Pro (Agilent Technologies (2011))'
_computing_molecular_graphics 'Mercury (MacRae et al., 2009)'
_computing_publication_material 'SHELXL-2013 (Sheldrick, 2013)'
_computing_structure_refinement 'SHELXL-2013 (Sheldrick, 2013)'
_computing_structure_solution 'SIR92 (Altomare et al., 1993)'
_diffrn_ambient_temperature 100(1)
_diffrn_detector 'CCD plate'
_diffrn_detector_area_resol_mean 16.1544
_diffrn_detector_type Eos
_diffrn_measured_fraction_theta_full 0.999
_diffrn_measured_fraction_theta_max 0.999
_diffrn_measurement_device 'four-circle diffractometer'
_diffrn_measurement_device_type 'Xcalibur, Eos'
_diffrn_measurement_method \w-scan
_diffrn_radiation_monochromator graphite
_diffrn_radiation_probe x-ray
_diffrn_radiation_type 'Mo K\a'
_diffrn_radiation_wavelength 0.71073
_diffrn_reflns_av_R_equivalents 0.0717
_diffrn_reflns_av_unetI/netI 0.0953
_diffrn_reflns_Laue_measured_fraction_full 0.999
_diffrn_reflns_Laue_measured_fraction_max 0.999
_diffrn_reflns_limit_h_max 28
_diffrn_reflns_limit_h_min -28
_diffrn_reflns_limit_k_max 15
_diffrn_reflns_limit_k_min -15
_diffrn_reflns_limit_l_max 36
_diffrn_reflns_limit_l_min -37
_diffrn_reflns_number 29719
_diffrn_reflns_point_group_measured_fraction_full 0.999
_diffrn_reflns_point_group_measured_fraction_max 0.999
_diffrn_reflns_theta_full 25.000
_diffrn_reflns_theta_max 24.999
_diffrn_reflns_theta_min 2.900
_diffrn_source 'Enhance (Mo) X-ray Source'
_exptl_absorpt_coefficient_mu 1.146
_exptl_absorpt_correction_T_max 1.00000
_exptl_absorpt_correction_T_min 0.84465
_exptl_absorpt_correction_type multi-scan
_exptl_absorpt_process_details
;
CrysAlisPro, Agilent Technologies,
Version 1.171.37.34 (release 22-05-2014 CrysAlis171 .NET)
(compiled May 22 2014,16:03:01)
Empirical absorption correction using spherical harmonics,
 implemented in SCALE3 ABSPACK scaling algorithm.
;
_exptl_crystal_colour red
_exptl_crystal_density_diffrn 1.659
_exptl_crystal_description plate
_exptl_crystal_F_000 4480
_exptl_crystal_size_max 0.15
_exptl_crystal_size_mid 0.1
_exptl_crystal_size_min 0.04
_refine_diff_density_max 0.859
_refine_diff_density_min -0.513
_refine_diff_density_rms 0.091
_refine_ls_extinction_method none
_refine_ls_goodness_of_fit_ref 0.985
_refine_ls_hydrogen_treatment constr
_refine_ls_matrix_type full
_refine_ls_number_parameters 704
_refine_ls_number_reflns 7769
_refine_ls_number_restraints 279
_refine_ls_restrained_S_all 0.984
_refine_ls_R_factor_all 0.0865
_refine_ls_R_factor_gt 0.0516
_refine_ls_shift/su_max 0.001
_refine_ls_shift/su_mean 0.000
_refine_ls_structure_factor_coef Fsqd
_refine_ls_weighting_details 'w=1/[\s^2^(Fo^2^)+(0.0453P)^2^] where P=(Fo^2^+2Fc^2^)/3'
_refine_ls_weighting_scheme calc
_refine_ls_wR_factor_gt 0.1039
_refine_ls_wR_factor_ref 0.1171
_reflns_Friedel_coverage 0.000
_reflns_number_gt 5417
_reflns_number_total 7769
_reflns_threshold_expression 'I > 2\s(I)'
_cod_data_source_file c5nj03601a2.cif
_cod_data_source_block 3
_cod_depositor_comments 'Adding full bibliography for 7055696--7055699.cif.'
_cod_original_cell_volume 8824.3(14)
_cod_database_code 7055698
_shelx_space_group_comment
;
The symmetry employed for this shelxl refinement is uniquely defined
by the following loop, which should always be used as a source of
symmetry information in preference to the above space-group names.
They are only intended as comments.
;

loop_
_space_group_symop_operation_xyz
'x, y, z'
'-x, y, -z+1/2'
'x+1/2, y+1/2, z'
'-x+1/2, y+1/2, -z+1/2'
'-x, -y, -z'
'x, -y, z-1/2'
'-x+1/2, -y+1/2, -z'
'x+1/2, -y+1/2, z-1/2'

loop_
_atom_site_label
_atom_site_type_symbol
_atom_site_fract_x
_atom_site_fract_y
_atom_site_fract_z
_atom_site_U_iso_or_equiv
_atom_site_adp_type
_atom_site_occupancy
_atom_site_site_symmetry_order
_atom_site_calc_flag
_atom_site_refinement_flags_posn
_atom_site_refinement_flags_adp
_atom_site_refinement_flags_occupancy
_atom_site_disorder_assembly
_atom_site_disorder_group
Cu1 Cu 0.24256(2) 0.65900(4) 0.11546(2) 0.01603(15) Uani 1 1 d . . . . .
Cu2 Cu 0.16670(2) 0.43003(4) 0.11981(2) 0.01690(15) Uani 1 1 d . . . . .
N1A N 0.17303(15) 0.4255(3) 0.18559(12) 0.0169(8) Uani 1 1 d . . . . .
C2A C 0.12353(19) 0.4254(3) 0.19584(14) 0.0182(10) Uani 1 1 d . . . . .
C211 C 0.0591(2) 0.4091(4) 0.15497(15) 0.0295(12) Uani 1 1 d . . . . .
H21A H 0.0510 0.4575 0.1301 0.044 Uiso 1 1 d R U . . .
H21B H 0.0279 0.4159 0.1661 0.044 Uiso 1 1 d R U . . .
H21C H 0.0573 0.3424 0.1427 0.044 Uiso 1 1 d R U . . .
C3A C 0.1329(2) 0.4385(3) 0.24231(16) 0.0236(11) Uani 1 1 d . . . . .
H3A H 0.0975 0.4405 0.2488 0.028 Uiso 1 1 calc R U . . .
C4A C 0.1929(2) 0.4485(3) 0.27904(16) 0.0239(11) Uani 1 1 d . . . . .
H4A H 0.1995 0.4569 0.3110 0.029 Uiso 1 1 calc R U . . .
C5A C 0.2437(2) 0.4463(3) 0.26902(15) 0.0213(11) Uani 1 1 d . . . . .
H5A H 0.2858 0.4521 0.2939 0.026 Uiso 1 1 calc R U . . .
C6A C 0.23207(19) 0.4353(3) 0.22168(14) 0.0155(10) Uani 1 1 d . . . . .
C7A C 0.28339(19) 0.4348(3) 0.20712(14) 0.0147(9) Uani 1 1 d . . . . .
N8A N 0.26320(15) 0.4409(3) 0.15981(11) 0.0146(8) Uani 1 1 d . . . . .
C9A C 0.30628(18) 0.4383(3) 0.14293(14) 0.0146(9) Uani 1 1 d . . . . .
C10A C 0.3705(2) 0.4251(3) 0.17279(15) 0.0208(10) Uani 1 1 d . . . . .
H10A H 0.3996 0.4197 0.1600 0.025 Uiso 1 1 calc R U . . .
C11A C 0.3911(2) 0.4199(3) 0.22149(15) 0.0222(11) Uani 1 1 d . . . . .
H11A H 0.4348 0.4116 0.2427 0.027 Uiso 1 1 calc R U . . .
C12A C 0.34774(19) 0.4269(3) 0.23928(15) 0.0191(10) Uani 1 1 d . . . . .
H12A H 0.3614 0.4264 0.2728 0.023 Uiso 1 1 calc R U . . .
C13A C 0.28011(18) 0.4549(3) 0.09053(15) 0.0168(10) Uani 1 1 d . . . . .
N14A N 0.25283(15) 0.5452(3) 0.07545(12) 0.0156(8) Uani 1 1 d . . . . .
C15A C 0.22659(18) 0.5664(3) 0.02827(14) 0.0144(10) Uani 1 1 d . U . . .
C16A C 0.22572(18) 0.4953(3) -0.00429(15) 0.0196(10) Uani 1 1 d . . . . .
H16A H 0.2063 0.5108 -0.0375 0.024 Uiso 1 1 calc R U . . .
C17A C 0.25314(19) 0.4018(3) 0.01152(15) 0.0196(10) Uani 1 1 d . . . . .
H17A H 0.2522 0.3523 -0.0106 0.024 Uiso 1 1 calc R U . . .
C18A C 0.28195(19) 0.3818(3) 0.06003(15) 0.0201(10) Uani 1 1 d . . . . .
H18A H 0.3025 0.3192 0.0721 0.024 Uiso 1 1 calc R U . . .
C19A C 0.19840(18) 0.6679(3) 0.01446(14) 0.0155(10) Uani 1 1 d . . . . .
N20A N 0.20600(15) 0.7288(3) 0.05116(12) 0.0152(8) Uani 1 1 d . . . . .
C21A C 0.18151(19) 0.8217(3) 0.04216(15) 0.0192(10) Uani 1 1 d . . . . .
C212 C 0.1928(2) 0.8873(3) 0.08390(15) 0.0258(11) Uani 1 1 d . . . . .
H21D H 0.1889 0.8471 0.1078 0.039 Uiso 1 1 d R U . . .
H21E H 0.1621 0.9406 0.0739 0.039 Uiso 1 1 d R U . . .
H21F H 0.2346 0.9155 0.0970 0.039 Uiso 1 1 d R U . . .
C22A C 0.14656(19) 0.8561(4) -0.00484(15) 0.0218(11) Uani 1 1 d . . . . .
H22A H 0.1287 0.9218 -0.0109 0.026 Uiso 1 1 calc R U . . .
C23A C 0.13829(19) 0.7938(3) -0.04226(15) 0.0209(11) Uani 1 1 d . . . . .
H23A H 0.1145 0.8159 -0.0744 0.025 Uiso 1 1 calc R U . . .
C24A C 0.16494(18) 0.6988(3) -0.03259(15) 0.0183(10) Uani 1 1 d . . . . .
H24A H 0.1604 0.6552 -0.0579 0.022 Uiso 1 1 calc R U . . .
N1B N 0.30157(16) 0.6866(3) 0.18441(12) 0.0164(8) Uani 1 1 d . . . . .
C2B C 0.36569(19) 0.6902(3) 0.20405(15) 0.0198(10) Uani 1 1 d . . . . .
C213 C 0.39313(19) 0.6994(4) 0.17037(16) 0.0304(12) Uani 1 1 d . . . . .
H21G H 0.3792 0.6439 0.1483 0.046 Uiso 1 1 d R U . . .
H21H H 0.4384 0.6984 0.1881 0.046 Uiso 1 1 d R U . . .
H21I H 0.3798 0.7615 0.1530 0.046 Uiso 1 1 d R U . . .
C3B C 0.4019(2) 0.6858(3) 0.25270(16) 0.0240(11) Uani 1 1 d . . . . .
H3B H 0.4467 0.6865 0.2658 0.029 Uiso 1 1 calc R U . . .
C4B C 0.37459(19) 0.6804(3) 0.28299(15) 0.0220(11) Uani 1 1 d . . . . .
H4B H 0.3999 0.6762 0.3166 0.026 Uiso 1 1 calc R U . . .
C5B C 0.30958(19) 0.6813(3) 0.26315(14) 0.0184(10) Uani 1 1 d . . . . .
H5B H 0.2893 0.6799 0.2831 0.022 Uiso 1 1 calc R U . . .
C6B C 0.27405(19) 0.6844(3) 0.21395(14) 0.0155(10) Uani 1 1 d . . . . .
C7B C 0.20395(18) 0.6820(3) 0.18938(14) 0.0129(9) Uani 1 1 d . . . . .
N8B N 0.17772(15) 0.6578(2) 0.14282(11) 0.0128(8) Uani 1 1 d . . . . .
C9B C 0.11416(19) 0.6544(3) 0.11780(15) 0.0164(10) Uani 1 1 d . . . . .
C10B C 0.0751(2) 0.6791(4) 0.13765(16) 0.0247(11) Uani 1 1 d . . . . .
H10B H 0.0304 0.6792 0.1188 0.030 Uiso 1 1 calc R U . . .
C11B C 0.1025(2) 0.7038(4) 0.18592(16) 0.0282(12) Uani 1 1 d . . . . .
H11B H 0.0767 0.7203 0.2007 0.034 Uiso 1 1 calc R U . . .
C12B C 0.16773(19) 0.7043(3) 0.21225(15) 0.0202(10) Uani 1 1 d . . . . .
H12B H 0.1873 0.7196 0.2454 0.024 Uiso 1 1 calc R U . . .
C13B C 0.09038(17) 0.6167(3) 0.06836(14) 0.0136(9) Uani 1 1 d . U . . .
N14B N 0.10958(15) 0.5225(3) 0.06479(12) 0.0153(8) Uani 1 1 d . . . . .
C15B C 0.09139(18) 0.4826(3) 0.02134(14) 0.0156(10) Uani 1 1 d . . . . .
C16B C 0.05580(18) 0.5377(3) -0.02020(14) 0.0174(10) Uani 1 1 d . . . . .
H16B H 0.0448 0.5093 -0.0507 0.021 Uiso 1 1 calc R U . . .
C17B C 0.03687(18) 0.6340(3) -0.01630(14) 0.0186(10) Uani 1 1 d . . . . .
H17B H 0.0127 0.6726 -0.0442 0.022 Uiso 1 1 calc R U . . .
C18B C 0.05316(18) 0.6741(3) 0.02834(15) 0.0199(10) Uani 1 1 d . . . . .
H18B H 0.0392 0.7395 0.0316 0.024 Uiso 1 1 calc R U . . .
C19B C 0.10989(18) 0.3756(3) 0.02096(15) 0.0151(10) Uani 1 1 d . . . . .
N20B N 0.14107(15) 0.3327(3) 0.06453(12) 0.0181(8) Uani 1 1 d . . . . .
C21B C 0.1579(2) 0.2347(3) 0.06738(15) 0.0202(11) Uani 1 1 d . . . . .
C214 C 0.1947(2) 0.1916(4) 0.11645(16) 0.0318(12) Uani 1 1 d . . . . .
H21J H 0.2350 0.1678 0.1204 0.048 Uiso 1 1 d R U . . .
H21K H 0.1717 0.1367 0.1209 0.048 Uiso 1 1 d R U . . .
H21L H 0.2011 0.2432 0.1396 0.048 Uiso 1 1 d R U . . .
C22B C 0.1416(2) 0.1773(4) 0.02653(17) 0.0278(12) Uani 1 1 d . . . . .
H22B H 0.1515 0.1076 0.0291 0.033 Uiso 1 1 calc R U . . .
C23B C 0.1110(2) 0.2223(4) -0.01779(17) 0.0264(12) Uani 1 1 d . . . . .
H23B H 0.1006 0.1842 -0.0460 0.032 Uiso 1 1 calc R U . . .
C24B C 0.09553(18) 0.3232(4) -0.02081(15) 0.0207(11) Uani 1 1 d . . . . .
H24B H 0.0755 0.3561 -0.0510 0.025 Uiso 1 1 calc R U . . .
S1C S 0.48930(5) 0.51045(11) 0.12304(4) 0.0308(3) Uani 1 1 d . U . . .
O1C O 0.51853(18) 0.4494(4) 0.16456(13) 0.0796(16) Uani 1 1 d . U . . .
O2C O 0.49556(15) 0.6174(3) 0.13114(14) 0.0584(12) Uani 1 1 d . U . . .
O3C O 0.42707(13) 0.4781(2) 0.08918(11) 0.0283(8) Uani 1 1 d . U . . .
C1C C 0.5373(2) 0.4891(4) 0.0945(2) 0.0402(14) Uani 1 1 d . U . . .
F1C F 0.5197(2) 0.5431(3) 0.05553(15) 0.0963(15) Uani 1 1 d . U . . .
F2C F 0.53451(16) 0.3944(3) 0.07914(15) 0.0888(14) Uani 1 1 d . U . . .
F3C F 0.59865(14) 0.5085(3) 0.12324(14) 0.0798(13) Uani 1 1 d . U . . .
S1D S 0.38167(12) 1.0747(3) 0.12959(10) 0.0203(8) Uani 0.497(4) 1 d . U P A 1
O1D O 0.3355(3) 1.1498(6) 0.1035(3) 0.0330(18) Uani 0.497(4) 1 d . U P A 1
O2D O 0.3547(6) 0.9787(10) 0.1375(5) 0.041(3) Uani 0.497(4) 1 d . U P A 1
O3D O 0.4313(5) 1.0601(7) 0.1154(4) 0.021(2) Uani 0.497(4) 1 d . U P A 1
C1D C 0.4254(6) 1.1327(9) 0.1878(5) 0.031(3) Uani 0.497(4) 1 d . U P A 1
F1D F 0.4686(3) 1.0672(5) 0.2180(2) 0.058(2) Uani 0.497(4) 1 d . U P A 1
F2D F 0.4496(6) 1.2155(8) 0.1828(5) 0.052(3) Uani 0.497(4) 1 d . U P A 1
F3D F 0.3921(6) 1.1509(12) 0.2081(5) 0.043(3) Uani 0.497(4) 1 d . U P A 1
S1E S 0.40052(14) 1.0141(3) 0.14581(10) 0.0255(9) Uani 0.503(4) 1 d . U P A 2
O1E O 0.4417(3) 0.9607(5) 0.1886(2) 0.041(2) Uani 0.503(4) 1 d . U P A 2
O2E O 0.3356(5) 0.9915(10) 0.1250(4) 0.043(3) Uani 0.503(4) 1 d . U P A 2
O3E O 0.4225(6) 1.0242(8) 0.1102(4) 0.035(3) Uani 0.503(4) 1 d . U P A 2
C1E C 0.3997(6) 1.1389(9) 0.1654(5) 0.037(3) Uani 0.503(4) 1 d . U P A 2
F1E F 0.3618(4) 1.1999(7) 0.1287(3) 0.080(3) Uani 0.503(4) 1 d . U P A 2
F2E F 0.4608(6) 1.1849(9) 0.1886(5) 0.060(4) Uani 0.503(4) 1 d . U P A 2
F3E F 0.3743(5) 1.1504(12) 0.1980(5) 0.044(3) Uani 0.503(4) 1 d . U P A 2

loop_
_atom_site_aniso_label
_atom_site_aniso_U_11
_atom_site_aniso_U_22
_atom_site_aniso_U_33
_atom_site_aniso_U_23
_atom_site_aniso_U_13
_atom_site_aniso_U_12
Cu1 0.0169(3) 0.0193(3) 0.0123(3) -0.0007(2) 0.0071(2) 0.0012(2)
Cu2 0.0180(3) 0.0192(3) 0.0138(3) -0.0015(2) 0.0075(2) 0.0002(2)
N1A 0.021(2) 0.016(2) 0.016(2) 0.0032(16) 0.0103(18) 0.0052(16)
C2A 0.019(2) 0.024(3) 0.016(2) 0.000(2) 0.012(2) 0.002(2)
C211 0.024(3) 0.040(3) 0.027(3) 0.003(2) 0.013(2) -0.004(2)
C3A 0.031(3) 0.019(3) 0.026(3) 0.003(2) 0.018(2) 0.008(2)
C4A 0.039(3) 0.018(3) 0.020(3) 0.001(2) 0.018(3) 0.002(2)
C5A 0.020(2) 0.019(3) 0.022(3) 0.002(2) 0.008(2) 0.001(2)
C6A 0.019(2) 0.012(2) 0.013(2) 0.0019(19) 0.005(2) 0.0007(19)
C7A 0.018(2) 0.009(2) 0.015(2) -0.0005(19) 0.007(2) 0.0019(18)
N8A 0.0169(19) 0.014(2) 0.013(2) -0.0004(16) 0.0070(17) 0.0015(15)
C9A 0.016(2) 0.009(2) 0.021(2) -0.0005(19) 0.010(2) 0.0009(18)
C10A 0.022(3) 0.017(3) 0.027(3) 0.000(2) 0.013(2) -0.001(2)
C11A 0.015(2) 0.022(3) 0.025(3) 0.004(2) 0.006(2) 0.002(2)
C12A 0.021(2) 0.018(3) 0.013(2) 0.002(2) 0.002(2) 0.000(2)
C13A 0.009(2) 0.022(3) 0.018(2) 0.000(2) 0.005(2) -0.0022(19)
N14A 0.0107(18) 0.020(2) 0.018(2) 0.0010(16) 0.0076(17) -0.0016(16)
C15A 0.010(2) 0.020(2) 0.020(2) -0.0001(18) 0.0121(18) -0.0023(17)
C16A 0.016(2) 0.028(3) 0.017(2) 0.000(2) 0.009(2) -0.002(2)
C17A 0.018(2) 0.025(3) 0.022(3) -0.011(2) 0.014(2) -0.004(2)
C18A 0.017(2) 0.019(3) 0.029(3) 0.000(2) 0.014(2) 0.003(2)
C19A 0.016(2) 0.021(3) 0.014(2) -0.003(2) 0.011(2) -0.0030(19)
N20A 0.0145(19) 0.016(2) 0.018(2) 0.0018(16) 0.0103(17) -0.0011(16)
C21A 0.014(2) 0.021(3) 0.024(3) 0.003(2) 0.010(2) 0.000(2)
C212 0.034(3) 0.018(3) 0.025(3) 0.003(2) 0.014(2) 0.003(2)
C22A 0.021(2) 0.020(3) 0.025(3) 0.008(2) 0.011(2) 0.002(2)
C23A 0.021(2) 0.026(3) 0.017(3) 0.007(2) 0.011(2) 0.001(2)
C24A 0.014(2) 0.024(3) 0.021(3) 0.000(2) 0.011(2) -0.004(2)
N1B 0.021(2) 0.009(2) 0.020(2) 0.0013(16) 0.0105(18) 0.0020(16)
C2B 0.012(2) 0.023(3) 0.020(3) -0.003(2) 0.004(2) 0.0033(19)
C213 0.014(2) 0.050(4) 0.030(3) -0.003(3) 0.013(2) 0.001(2)
C3B 0.012(2) 0.026(3) 0.027(3) -0.008(2) 0.002(2) 0.002(2)
C4B 0.022(3) 0.020(3) 0.015(2) -0.002(2) 0.000(2) 0.004(2)
C5B 0.023(2) 0.015(3) 0.015(2) -0.0016(19) 0.007(2) 0.001(2)
C6B 0.023(2) 0.010(2) 0.013(2) -0.0013(18) 0.008(2) 0.0000(19)
C7B 0.016(2) 0.005(2) 0.016(2) 0.0020(18) 0.006(2) 0.0004(18)
N8B 0.0167(19) 0.008(2) 0.0126(19) 0.0004(15) 0.0060(17) -0.0006(15)
C9B 0.017(2) 0.013(3) 0.020(2) 0.0037(19) 0.009(2) 0.0020(19)
C10B 0.018(2) 0.029(3) 0.026(3) -0.006(2) 0.009(2) -0.001(2)
C11B 0.030(3) 0.034(3) 0.032(3) -0.009(2) 0.025(3) -0.001(2)
C12B 0.021(3) 0.021(3) 0.022(3) -0.005(2) 0.013(2) 0.000(2)
C13B 0.0054(19) 0.019(2) 0.019(2) 0.0009(18) 0.0075(18) -0.0021(17)
N14B 0.0130(19) 0.019(2) 0.015(2) 0.0004(16) 0.0074(17) -0.0017(16)
C15B 0.009(2) 0.025(3) 0.015(2) -0.006(2) 0.007(2) -0.0087(19)
C16B 0.011(2) 0.033(3) 0.009(2) -0.005(2) 0.005(2) -0.005(2)
C17B 0.012(2) 0.029(3) 0.010(2) 0.007(2) 0.001(2) -0.004(2)
C18B 0.015(2) 0.018(3) 0.027(3) -0.001(2) 0.010(2) 0.000(2)
C19B 0.009(2) 0.022(3) 0.019(2) -0.006(2) 0.010(2) -0.0058(19)
N20B 0.0170(19) 0.022(2) 0.019(2) -0.0021(17) 0.0118(18) -0.0012(17)
C21B 0.023(3) 0.023(3) 0.024(3) -0.007(2) 0.018(2) -0.005(2)
C214 0.048(3) 0.023(3) 0.029(3) -0.003(2) 0.022(3) 0.004(2)
C22B 0.033(3) 0.020(3) 0.037(3) -0.006(2) 0.021(3) -0.005(2)
C23B 0.026(3) 0.031(3) 0.029(3) -0.018(2) 0.018(2) -0.009(2)
C24B 0.009(2) 0.034(3) 0.019(3) -0.006(2) 0.006(2) -0.006(2)
S1C 0.0189(6) 0.0478(9) 0.0225(7) -0.0032(6) 0.0068(6) 0.0022(6)
O1C 0.040(2) 0.143(5) 0.037(3) 0.048(3) 0.001(2) 0.009(3)
O2C 0.026(2) 0.053(3) 0.077(3) -0.046(2) 0.007(2) 0.0005(19)
O3C 0.0137(16) 0.031(2) 0.031(2) -0.0009(16) 0.0030(15) -0.0030(14)
C1C 0.035(3) 0.044(4) 0.054(4) -0.010(3) 0.031(3) -0.007(3)
F1C 0.121(3) 0.125(4) 0.083(3) 0.004(3) 0.081(3) -0.021(3)
F2C 0.060(2) 0.075(3) 0.140(4) -0.069(3) 0.053(3) -0.013(2)
F3C 0.0340(19) 0.096(3) 0.121(3) -0.059(3) 0.045(2) -0.0208(19)
S1D 0.0191(13) 0.0222(18) 0.0206(14) -0.0020(13) 0.0100(12) 0.0030(12)
O1D 0.023(3) 0.035(4) 0.032(3) -0.001(3) 0.005(3) 0.012(3)
O2D 0.045(5) 0.040(5) 0.049(5) 0.004(4) 0.030(4) 0.001(4)
O3D 0.027(4) 0.024(4) 0.019(4) -0.002(3) 0.017(3) 0.000(3)
C1D 0.028(5) 0.034(5) 0.030(4) -0.001(4) 0.013(4) 0.001(4)
F1D 0.060(4) 0.062(4) 0.039(3) 0.005(3) 0.011(3) 0.012(3)
F2D 0.046(4) 0.050(5) 0.063(5) -0.001(4) 0.028(4) 0.000(4)
F3D 0.044(5) 0.049(4) 0.039(5) -0.008(3) 0.022(4) 0.005(4)
S1E 0.0285(16) 0.032(2) 0.0181(14) -0.0013(13) 0.0130(13) 0.0031(14)
O1E 0.049(4) 0.045(4) 0.036(3) 0.001(3) 0.026(3) 0.011(3)
O2E 0.043(5) 0.058(5) 0.034(5) 0.002(4) 0.024(4) -0.005(4)
O3E 0.034(4) 0.047(5) 0.032(4) 0.004(4) 0.022(3) 0.004(4)
C1E 0.036(5) 0.037(5) 0.038(5) 0.005(4) 0.017(4) 0.003(4)
F1E 0.097(4) 0.069(4) 0.068(4) 0.016(3) 0.032(3) 0.027(3)
F2E 0.056(5) 0.062(5) 0.061(5) 0.007(4) 0.025(4) -0.020(4)
F3E 0.043(5) 0.049(4) 0.044(5) -0.004(3) 0.025(4) 0.005(4)

loop_
_atom_type_symbol
_atom_type_description
_atom_type_scat_dispersion_real
_atom_type_scat_dispersion_imag
_atom_type_scat_source
C C 0.0033 0.0016 'International Tables Vol C Tables 4.2.6.8 and 6.1.1.4'
H H 0.0000 0.0000 'International Tables Vol C Tables 4.2.6.8 and 6.1.1.4'
N N 0.0061 0.0033 'International Tables Vol C Tables 4.2.6.8 and 6.1.1.4'
O O 0.0106 0.0060 'International Tables Vol C Tables 4.2.6.8 and 6.1.1.4'
F F 0.0171 0.0103 'International Tables Vol C Tables 4.2.6.8 and 6.1.1.4'
S S 0.1246 0.1234 'International Tables Vol C Tables 4.2.6.8 and 6.1.1.4'
Cu Cu 0.3201 1.2651 'International Tables Vol C Tables 4.2.6.8 and 6.1.1.4'

loop_
_geom_angle_atom_site_label_1
_geom_angle_atom_site_label_2
_geom_angle_atom_site_label_3
_geom_angle
N1B Cu1 N20A 139.89(14)
N1B Cu1 N14A 125.28(14)
N20A Cu1 N14A 80.87(14)
N1B Cu1 N8B 80.68(13)
N20A Cu1 N8B 110.86(12)
N14A Cu1 N8B 124.54(13)
N1A Cu2 N20B 135.92(14)
N1A Cu2 N14B 126.68(13)
N20B Cu2 N14B 80.45(14)
N1A Cu2 N8A 80.50(13)
N20B Cu2 N8A 112.55(13)
N14B Cu2 N8A 126.72(13)
C6A N1A C2A 118.9(3)
C6A N1A Cu2 115.0(2)
C2A N1A Cu2 125.6(3)
N1A C2A C3A 120.9(4)
N1A C2A C211 117.0(3)
C3A C2A C211 122.1(4)
C4A C3A C2A 120.2(4)
C3A C4A C5A 119.2(4)
C4A C5A C6A 118.7(4)
N1A C6A C5A 122.1(4)
N1A C6A C7A 115.2(3)
C5A C6A C7A 122.7(4)
N8A C7A C12A 121.6(4)
N8A C7A C6A 114.5(3)
C12A C7A C6A 123.9(4)
C7A N8A C9A 118.9(3)
C7A N8A Cu2 114.0(2)
C9A N8A Cu2 126.2(3)
N8A C9A C10A 122.2(4)
N8A C9A C13A 115.1(3)
C10A C9A C13A 122.7(3)
C11A C10A C9A 118.6(4)
C10A C11A C12A 119.7(4)
C11A C12A C7A 118.9(4)
N14A C13A C18A 123.2(4)
N14A C13A C9A 114.4(4)
C18A C13A C9A 122.4(4)
C13A N14A C15A 118.7(4)
C13A N14A Cu1 128.0(3)
C15A N14A Cu1 113.3(3)
N14A C15A C16A 120.9(4)
N14A C15A C19A 115.6(4)
C16A C15A C19A 123.5(4)
C17A C16A C15A 120.0(4)
C18A C17A C16A 118.9(4)
C13A C18A C17A 118.3(4)
N20A C19A C24A 121.6(4)
N20A C19A C15A 115.4(4)
C24A C19A C15A 123.0(4)
C21A N20A C19A 119.7(4)
C21A N20A Cu1 125.5(3)
C19A N20A Cu1 114.1(3)
N20A C21A C22A 121.0(4)
N20A C21A C212 117.7(4)
C22A C21A C212 121.3(4)
C23A C22A C21A 119.4(4)
C22A C23A C24A 119.2(4)
C23A C24A C19A 119.1(4)
C2B N1B C6B 118.7(3)
C2B N1B Cu1 125.6(3)
C6B N1B Cu1 114.7(3)
N1B C2B C3B 120.4(4)
N1B C2B C213 116.6(4)
C3B C2B C213 123.0(4)
C2B C3B C4B 121.3(4)
C5B C4B C3B 118.2(4)
C4B C5B C6B 119.4(4)
N1B C6B C5B 121.8(4)
N1B C6B C7B 115.0(3)
C5B C6B C7B 123.2(3)
N8B C7B C12B 122.0(4)
N8B C7B C6B 115.1(3)
C12B C7B C6B 122.9(4)
C7B N8B C9B 118.8(3)
C7B N8B Cu1 112.8(2)
C9B N8B Cu1 127.1(3)
N8B C9B C10B 122.4(4)
N8B C9B C13B 114.4(3)
C10B C9B C13B 123.1(4)
C9B C10B C11B 118.4(4)
C12B C11B C10B 119.4(4)
C7B C12B C11B 118.8(4)
N14B C13B C18B 122.1(4)
N14B C13B C9B 114.7(4)
C18B C13B C9B 123.1(4)
C15B N14B C13B 119.1(4)
C15B N14B Cu2 113.9(3)
C13B N14B Cu2 127.0(3)
N14B C15B C16B 121.5(4)
N14B C15B C19B 115.3(4)
C16B C15B C19B 123.2(4)
C17B C16B C15B 119.0(4)
C16B C17B C18B 119.8(4)
C17B C18B C13B 118.4(4)
N20B C19B C24B 122.3(4)
N20B C19B C15B 114.9(4)
C24B C19B C15B 122.8(4)
C19B N20B C21B 118.8(4)
C19B N20B Cu2 114.4(3)
C21B N20B Cu2 126.4(3)
N20B C21B C22B 121.2(4)
N20B C21B C214 116.9(4)
C22B C21B C214 121.9(4)
C23B C22B C21B 119.6(5)
C22B C23B C24B 119.3(4)
C23B C24B C19B 118.7(4)
O1C S1C O3C 114.6(2)
O1C S1C O2C 115.7(3)
O3C S1C O2C 114.5(2)
O1C S1C C1C 102.6(3)
O3C S1C C1C 105.1(2)
O2C S1C C1C 102.1(2)
F1C C1C F2C 103.6(5)
F1C C1C F3C 108.0(5)
F2C C1C F3C 106.5(4)
F1C C1C S1C 112.4(4)
F2C C1C S1C 113.4(4)
F3C C1C S1C 112.3(4)
O1D S1D O3D 115.8(5)
O1D S1D O2D 114.4(6)
O3D S1D O2D 114.0(7)
O1D S1D C1D 102.5(6)
O3D S1D C1D 101.3(6)
O2D S1D C1D 106.6(7)
F3D C1D F2D 108.8(13)
F3D C1D F1D 102.8(11)
F2D C1D F1D 113.6(12)
F3D C1D S1D 113.2(10)
F2D C1D S1D 108.8(10)
F1D C1D S1D 109.7(8)
O2E S1E O1E 117.6(6)
O2E S1E O3E 111.7(7)
O1E S1E O3E 116.1(5)
O2E S1E C1E 100.2(7)
O1E S1E C1E 104.3(5)
O3E S1E C1E 104.4(6)
F1E C1E F3E 102.3(10)
F1E C1E F2E 107.6(11)
F3E C1E F2E 104.7(12)
F1E C1E S1E 111.7(10)
F3E C1E S1E 115.4(10)
F2E C1E S1E 114.1(10)

loop_
_geom_bond_atom_site_label_1
_geom_bond_atom_site_label_2
_geom_bond_distance
Cu1 N1B 2.005(3)
Cu1 N20A 2.024(3)
Cu1 N14A 2.051(3)
Cu1 N8B 2.081(3)
Cu2 N1A 2.006(3)
Cu2 N20B 2.023(3)
Cu2 N14B 2.048(3)
Cu2 N8A 2.055(3)
N1A C6A 1.348(5)
N1A C2A 1.355(5)
C2A C3A 1.385(5)
C2A C211 1.497(6)
C3A C4A 1.372(6)
C4A C5A 1.381(6)
C5A C6A 1.392(5)
C6A C7A 1.487(5)
C7A N8A 1.341(5)
C7A C12A 1.399(6)
N8A C9A 1.353(5)
C9A C10A 1.389(6)
C9A C13A 1.488(5)
C10A C11A 1.380(6)
C11A C12A 1.382(5)
C13A N14A 1.342(5)
C13A C18A 1.380(6)
N14A C15A 1.350(5)
C15A C16A 1.386(6)
C15A C19A 1.479(6)
C16A C17A 1.384(6)
C17A C18A 1.382(6)
C19A N20A 1.352(5)
C19A C24A 1.383(6)
N20A C21A 1.337(5)
C21A C22A 1.400(6)
C21A C212 1.493(6)
C22A C23A 1.377(6)
C23A C24A 1.381(6)
N1B C2B 1.358(5)
N1B C6B 1.360(5)
C2B C3B 1.371(6)
C2B C213 1.481(5)
C3B C4B 1.379(5)
C4B C5B 1.377(5)
C5B C6B 1.383(6)
C6B C7B 1.482(5)
C7B N8B 1.342(5)
C7B C12B 1.383(5)
N8B C9B 1.347(5)
C9B C10B 1.375(5)
C9B C13B 1.477(5)
C10B C11B 1.390(6)
C11B C12B 1.383(6)
C13B N14B 1.354(5)
C13B C18B 1.389(6)
N14B C15B 1.340(5)
C15B C16B 1.395(6)
C15B C19B 1.488(6)
C16B C17B 1.379(6)
C17B C18B 1.381(6)
C19B N20B 1.350(5)
C19B C24B 1.384(5)
N20B C21B 1.352(5)
C21B C22B 1.388(6)
C21B C214 1.496(6)
C22B C23B 1.378(6)
C23B C24B 1.382(6)
S1C O1C 1.419(4)
S1C O3C 1.437(3)
S1C O2C 1.438(4)
S1C C1C 1.770(5)
C1C F1C 1.311(6)
C1C F2C 1.336(6)
C1C F3C 1.343(6)
S1D O1D 1.431(7)
S1D O3D 1.453(12)
S1D O2D 1.497(14)
S1D C1D 1.813(13)
C1D F3D 1.248(17)
C1D F2D 1.283(18)
C1D F1D 1.348(13)
S1E O2E 1.405(12)
S1E O1E 1.436(8)
S1E O3E 1.441(14)
S1E C1E 1.771(13)
C1E F1E 1.360(14)
C1E F3E 1.417(18)
C1E F2E 1.429(18)
